data_2002102
loop_
_publ_author_name
'Blake, A. J.'
'Freeman, G.'
'Schr\"oder, M.'
'Yellowlees, L. J.'

_publ_section_title
;
 [12]aneS~4~PdCl~2~
;
_journal_issue 1
_journal_name_full 'Acta Crystallographica Section C'
_journal_page_first 167
_journal_page_last 168
_journal_paper_doi 10.1107/S0108270192008758
_journal_volume 49
_journal_year 1993
_chemical_formula_sum 'C8 H16 Cl2 Pd S4'
_chemical_formula_weight 417.7
_symmetry_cell_setting orthorhombic
_symmetry_space_group_name_H-M 'P b c 21'
_atom_type_scat_source SHELXTL/PC
_cell_angle_alpha 90
_cell_angle_beta 90
_cell_angle_gamma 90
_cell_formula_units_Z 4
_cell_length_a 7.5289(8)
_cell_length_b 14.5526(16)
_cell_length_c 12.8578(11)
_cell_measurement_reflns_used 57
_cell_measurement_temperature 277
_cell_measurement_theta_max 11.5
_cell_measurement_theta_min 9
_cell_volume 1408.8(2)
_diffrn_measurement_device 'Stoe Stadi-4 four circle'
_diffrn_measurement_method \w-2\q
_diffrn_radiation_type MoK\a
_diffrn_radiation_wavelength 0.71073
_diffrn_reflns_av_R_equivalents 0.007
_diffrn_reflns_limit_h_max 8
_diffrn_reflns_limit_h_min -8
_diffrn_reflns_limit_k_max 0
_diffrn_reflns_limit_k_min -15
_diffrn_reflns_limit_l_max 13
_diffrn_reflns_limit_l_min -13
_diffrn_reflns_number 2468
_diffrn_reflns_theta_max 22.5
_diffrn_standards_decay_% 1
_diffrn_standards_interval_time 120
_diffrn_standards_number 3
_exptl_absorpt_coefficient_mu 2.256
_exptl_absorpt_correction_type semi-empirical
_exptl_crystal_colour Orange
_exptl_crystal_density_diffrn 1.970
_exptl_crystal_description Column
_exptl_crystal_size_max 1.28
_exptl_crystal_size_mid 0.39
_exptl_crystal_size_min 0.39
_refine_diff_density_max 0.75
_refine_diff_density_min -0.44
_refine_ls_extinction_coef '\c = 0.00111(7)'
_refine_ls_extinction_method 'isotropic '
_refine_ls_goodness_of_fit_obs 1.170
_refine_ls_hydrogen_treatment 'H atoms in fixed calculated positions'
_refine_ls_number_parameters 137
_refine_ls_number_reflns 1809
_refine_ls_R_factor_obs 0.0161
_refine_ls_shift/esd_max 0.16
_refine_ls_structure_factor_coef F
_refine_ls_weighting_details 'w = 1/[\s^2^(F)+0.0003F^2^]'
_refine_ls_weighting_scheme calc
_refine_ls_wR_factor_obs 0.0229
_reflns_number_observed 1809
_reflns_observed_criterion F>=4.0\s(F)
_cod_data_source_file hu1010.cif
_cod_data_source_block hu1010_structure_1_of_1
_cod_depositor_comments
;
The following automatic conversions were performed:

'_refine_ls_weighting_scheme' value '1/[\s^2^(F)+0.0003F^2^]' was
changed to 'calc'. New tag '_refine_ls_weighting_details' was
created. The value of the new tag was set to 'w =
1/[\s^2^(F)+0.0003F^2^]'.

Automatic conversion script
Id: cif_fix_values 3143 2015-03-26 13:38:13Z robertas 
;
_cod_original_cell_volume 1408.8
_cod_original_sg_symbol_H-M Pbc2~1~
_cod_original_formula_sum 'C8 H16 Cl2 Pd1 S4'
_cod_database_code 2002102

loop_
_atom_site_label
_atom_site_fract_x
_atom_site_fract_y
_atom_site_fract_z
_atom_site_U_iso_or_equiv
Pd -.05429(3) -.064610(10) 0 .02380(10)
Cl(1) -.19669(10) -.20113(5) .04311(9) .0455(2)
Cl(2) -.29969(9) -.00235(5) -.08551(7) .0364(2)
S(1) .18716(9) -.11671(5) .08628(6) .0296(2)
C(2) .3026(3) -.0105(2) .1193(2) .0347(3)
C(3) .3013(3) .0597(2) .0342(3) .0332(3)
S(4) .07538(10) .07422(5) -.01601(8) .0268(2)
C(5) .1181(4) .1038(2) -.1515(2) .0332(3)
C(6) .2248(4) .0359(2) -.2175(2) .0322(3)
S(7) .10553(14) -.07130(5) -.23429(7) .0337(2)
C(8) .2636(4) -.1362(2) -.3126(2) .0374(3)
C(9) .4245(3) -.1740(2) -.2581(3) .0376(3)
S(10) .39670(12) -.27670(5) -.18021(7) .0359(2)
C(11) .2577(3) -.24026(18) -.0729(3) .0310(3)
C(12) .3382(3) -.16084(19) -.0127(2) .0326(3)
H(2A) .4239 -.0252 .1353 .0370(10)
H(2B) .2466 .0157 .1794 .0370(10)
H(3A) .3432 .1173 .0610 .0370(10)
H(3B) .3778 .0397 -.0211 .0370(10)
H(5A) .1815 .1610 -.1519 .0370(10)
H(5B) .0050 .1118 -.1847 .0370(10)
H(6A) .2466 .0626 -.2845 .0370(10)
H(6B) .3359 .0236 -.1836 .0370(10)
H(8A) .3047 -.0964 -.3670 .0370(10)
H(8B) .2009 -.1872 -.3425 .0370(10)
H(9A) .5116 -.1874 -.3104 .0370(10)
H(9B) .4686 -.1266 -.2130 .0370(10)
H(11A) .2416 -.2912 -.0264 .0370(10)
H(11B) .1445 -.2214 -.0999 .0370(10)
H(12A) .4451 -.1816 .0205 .0370(10)
H(12B) .3660 -.1122 -.0605 .0370(10)

loop_
_geom_angle_atom_site_label_1
_geom_angle_atom_site_label_2
_geom_angle_atom_site_label_3
_geom_angle
_geom_angle_publ_flag
Cl(1) Pd Cl(2) 94.50(10) yes
Cl(2) Pd S(1) 176.70(10) yes
Cl(2) Pd S(4) 87.20(10) yes
Pd S(1) C(2) 102.30(10) yes
C(2) S(1) C(12) 99.40(10) yes
C(2) C(3) S(4) 110.0(2) yes
Pd S(4) C(5) 112.00(10) yes
S(4) C(5) C(6) 118.0(2) yes
C(6) S(7) C(8) 100.90(10) yes
C(8) C(9) S(10) 117.8(2) yes
S(10) C(11) C(12) 112.4(2) yes
Cl(1) Pd S(1) 88.10(10) yes
Cl(1) Pd S(4) 171.10(10) yes
S(1) Pd S(4) 89.80(10) yes
Pd S(1) C(12) 106.10(10) yes
S(1) C(2) C(3) 113.9(2) yes
Pd S(4) C(3) 105.50(10) yes
C(3) S(4) C(5) 101.50(10) yes
C(5) C(6) S(7) 111.2(2) yes
S(7) C(8) C(9) 117.3(2) yes
C(9) S(10) C(11) 104.30(10) yes
S(1) C(12) C(11) 112.0(2) yes

loop_
_geom_bond_atom_site_label_1
_geom_bond_atom_site_label_2
_geom_bond_distance
_geom_bond_publ_flag
Pd Cl(1) 2.3250(10) yes
Pd S(1) 2.2610(10) yes
S(1) C(2) 1.823(3) yes
C(2) C(3) 1.497(4) yes
S(4) C(5) 1.823(3) yes
C(6) S(7) 1.813(3) yes
C(8) C(9) 1.503(4) yes
S(10) C(11) 1.811(3) yes
Pd Cl(2) 2.3330(10) yes
Pd S(4) 2.2530(10) yes
S(1) C(12) 1.824(3) yes
C(3) S(4) 1.832(3) yes
C(5) C(6) 1.530(4) yes
S(7) C(8) 1.823(3) yes
C(9) S(10) 1.811(3) yes
C(11) C(12) 1.517(4) yes
